data_5910213
loop_
_publ_author_name
'Wyckoff, R. W. G.'

_publ_section_title
;
Pages 78 &79 from the Structure of Crystals, vol. 4 by Wyckoff R W G. 
published by Interscience Publishers, Inc. in 1951 
;
_journal_name_full 'The Structure of Crystals'
_journal_page_first 78
_journal_page_last 79
_journal_volume 4
_journal_year 1951
_chemical_formula_structural Na0.9Mo6O17
_chemical_formula_sum 'Mo6 Na0.9 O17'
_chemical_name_systematic 'sodium molybdenum bronze'
_space_group_IT_number 12
_symmetry_cell_setting monoclinic
_symmetry_Int_Tables_number 12
_symmetry_space_group_name_Hall '-C 2y'
_symmetry_space_group_name_H-M 'C 1 2/m 1'
_audit_creation_date 2006-28-10
_audit_creation_method
;
Pages 78 &79 from the Structure of Crystals, vol. 4 by Wyckoff R W G. 
published by Interscience Publishers, Inc. in 1951 
;
_audit_update_record 'created by Girish Upreti, Portland State University'
_cell_angle_alpha 90
_cell_angle_beta 90
_cell_angle_gamma 90
_cell_length_a 9.57
_cell_length_b 5.50
_cell_length_c 12.95
_cell_volume 681.623
_cod_original_sg_symbol_H-M 'C 2/m'
_cod_original_formula_sum 'Na0.9 Mo6 O17'
_cod_database_code 5910213

loop_
_symmetry_equiv_pos_as_xyz
x,y,z
-x,y,-z
-x,-y,-z
x,-y,z
x+1/2,y+1/2,z
-x+1/2,y+1/2,-z
-x+1/2,-y+1/2,-z
x+1/2,-y+1/2,z

loop_
_atom_site_fract_x
_atom_site_fract_y
_atom_site_fract_z
_atom_site_label
0.00000 0.00000 0.50000 Na1
0.50000 0.50000 0.50000 Na2
0.00000 0.50000 0.50000 O1
0.50000 0.00000 0.50000 O2
0.00000 0.50000 0.00000 O3
0.50000 0.00000 0.00000 O4
0.66667 0.00000 0.38830 Mo1
1.16667 0.50000 0.38830 Mo2
-0.66667 -0.00000 -0.38830 Mo3
-1.16667 -0.50000 -0.38830 Mo4
0.66667 0.00000 0.92450 Mo5
1.16667 0.50000 0.92450 Mo6
-0.66667 -0.00000 -0.92450 Mo7
-1.16667 -0.50000 -0.92450 Mo8
0.00000 0.00000 0.23270 Mo9
0.50000 0.50000 0.23270 Mo10
0.00000 0.00000 -0.23270 Mo11
-0.50000 -0.50000 -0.23270 Mo12
0.86500 0.00000 0.35580 O5
1.36500 0.50000 0.35580 O6
-0.86500 0.00000 -0.35580 O7
-1.36500 -0.50000 -0.35580 O8
0.81090 0.00000 0.81210 O9
1.31090 0.50000 0.81210 O10
-0.81090 0.00000 -0.81210 O11
-1.31090 -0.50000 -0.81210 O12
0.25000 0.25000 0.50000 O13
0.25000 0.75000 0.50000 O14
-0.25000 -0.25000 -0.50000 O15
-0.25000 -0.75000 -0.50000 O16
0.25000 0.25000 0.00000 O17
0.25000 0.75000 0.00000 O18
-0.25000 -0.25000 0.00000 O19
-0.25000 -0.75000 0.00000 O20
0.06750 0.13500 0.35580 O21
0.06750 -0.13500 0.35580 O22
0.56750 0.63500 0.35580 O23
0.56750 0.36500 0.35580 O24
-0.06750 -0.13500 -0.35580 O25
-0.06750 0.13500 -0.35580 O26
-0.56750 -0.63500 -0.35580 O27
-0.56750 -0.36500 -0.35580 O28
0.09460 0.18910 0.81210 O29
0.09460 -0.18910 0.81210 O30
0.59460 0.68910 0.81210 O31
0.59460 0.31090 0.81210 O32
-0.09460 -0.18910 -0.81210 O33
-0.09460 0.18910 -0.81210 O34
-0.59460 -0.68910 -0.81210 O35
-0.59460 -0.31090 -0.81210 O36
